data_7719854
loop_
_publ_author_name
'Barton, Kyle J.'
'Hedberg, Emma N.'
'Horton, Alexandria R.'
'Allen, Jacqueline N.'
'Wheeler, Kraig A.'
'Cravens, Shannen L.'
'Bailey, Wilson D.'

_publ_section_title
;
 Pyridyl &#x3b2;-ketoenols, pyrazoles and their zinc complexes: synthesis,
 photophysical properties, and DNA binding.
;
_journal_issue 46
_journal_name_full 'Dalton transactions (Cambridge, England : 2003)'
_journal_page_first 17299
_journal_page_last 17310
_journal_paper_doi 10.1039/d5dt01900a
_journal_volume 54
_journal_year 2025
_chemical_formula_moiety 'C27 H27 N7'
_chemical_formula_sum 'C27 H27 N7'
_chemical_formula_weight 449.55
_space_group_crystal_system orthorhombic
_space_group_IT_number 19
_space_group_name_Hall 'P 2ac 2ab'
_space_group_name_H-M_alt 'P 21 21 21'
_atom_sites_solution_hydrogens mixed
_atom_sites_solution_primary dual
_audit_creation_date 2025-07-24
_audit_creation_method
;
Olex2 1.5
(compiled 2025.07.13 svn.rb7424aed for OlexSys, GUI svn.r7308)
;
_audit_update_record
;
2025-08-08 deposited with the CCDC.	2025-10-31 downloaded from the CCDC.
;
_cell_angle_alpha 90
_cell_angle_beta 90
_cell_angle_gamma 90
_cell_formula_units_Z 4
_cell_length_a 9.8859(13)
_cell_length_b 10.8489(14)
_cell_length_c 20.943(3)
_cell_measurement_reflns_used 9767
_cell_measurement_temperature 100(2)
_cell_measurement_theta_max 72.35
_cell_measurement_theta_min 4.47
_cell_volume 2246.2(5)
_computing_cell_refinement 'SAINT+ V8.40B (Bruker AXS Inc., 2020)'
_computing_data_collection 'APEX5 Ver.2022.08-RC130 (Bruker-AXS, 2023)'
_computing_data_reduction 'SAINT+ Ve8.40B (Bruker-AXS, 2020)'
_computing_molecular_graphics 'Olex2 1.5 (Dolomanov et al., 2009)'
_computing_publication_material 'Olex2 1.5 (Dolomanov et al., 2009)'
_computing_structure_refinement 'XL  (Sheldrick, 2008)'
_computing_structure_solution 'SHELXT 2018/2 (Sheldrick, 2018)'
_diffrn_ambient_temperature 100(2)
_diffrn_detector '100 \\times 140 mm^2^ CMOS sensor'
_diffrn_detector_area_resol_mean 7.9
_diffrn_detector_type 'Bruker PHOTON II'
_diffrn_measured_fraction_theta_full 0.998
_diffrn_measured_fraction_theta_max 0.995
_diffrn_measurement_device '\k-geometry four-circle diffractometer'
_diffrn_measurement_device_type 'Bruker D8 Venture'
_diffrn_measurement_method '\w and \f scans'
_diffrn_radiation_collimation 'focusing mirror'
_diffrn_radiation_detector 'Bruker PHOTON II'
_diffrn_radiation_monochromator 'multilayer mirror'
_diffrn_radiation_probe x-ray
_diffrn_radiation_type CuK\a
_diffrn_radiation_wavelength 1.54178
_diffrn_radiation_xray_symbol K-L~3~
_diffrn_reflns_av_R_equivalents 0.0355
_diffrn_reflns_av_unetI/netI 0.0204
_diffrn_reflns_Laue_measured_fraction_full 0.998
_diffrn_reflns_Laue_measured_fraction_max 0.995
_diffrn_reflns_limit_h_max 12
_diffrn_reflns_limit_h_min -12
_diffrn_reflns_limit_k_max 13
_diffrn_reflns_limit_k_min -13
_diffrn_reflns_limit_l_max 23
_diffrn_reflns_limit_l_min -25
_diffrn_reflns_number 31898
_diffrn_reflns_point_group_measured_fraction_full 0.998
_diffrn_reflns_point_group_measured_fraction_max 0.994
_diffrn_reflns_theta_full 67.679
_diffrn_reflns_theta_max 72.344
_diffrn_reflns_theta_min 4.590
_diffrn_source 'microfocus sealed X-ray tube'
_diffrn_source_current 1.1
_diffrn_source_power 0.05500000000000001
_diffrn_source_type 'Incoatec I\mS 3.0'
_diffrn_source_voltage 50.0
_exptl_absorpt_coefficient_mu 0.651
_exptl_absorpt_correction_T_max 0.7536
_exptl_absorpt_correction_T_min 0.6878
_exptl_absorpt_correction_type multi-scan
_exptl_absorpt_process_details 'SADABS-2016/2 (Krause et al., 2015) was used for absorption correction.'
_exptl_crystal_colour 'clear yellow'
_exptl_crystal_colour_lustre clear
_exptl_crystal_colour_primary yellow
_exptl_crystal_density_diffrn 1.329
_exptl_crystal_density_method 'not measured'
_exptl_crystal_description prism
_exptl_crystal_F_000 952
_exptl_crystal_size_max 0.217
_exptl_crystal_size_mid 0.163
_exptl_crystal_size_min 0.128
_refine_diff_density_max 0.147
_refine_diff_density_min -0.141
_refine_diff_density_rms 0.033
_refine_ls_abs_structure_details
;
 Flack x determined using 1832 quotients [(I+)-(I-)]/[(I+)+(I-)]
 (Parsons, Flack and Wagner, Acta Cryst. B69 (2013) 249-259).
;
_refine_ls_abs_structure_Flack -0.12(8)
_refine_ls_extinction_method none
_refine_ls_goodness_of_fit_ref 1.044
_refine_ls_hydrogen_treatment mixed
_refine_ls_matrix_type full
_refine_ls_number_parameters 317
_refine_ls_number_reflns 4421
_refine_ls_number_restraints 0
_refine_ls_restrained_S_all 1.044
_refine_ls_R_factor_all 0.0270
_refine_ls_R_factor_gt 0.0262
_refine_ls_shift/su_max 0.000
_refine_ls_shift/su_mean 0.000
_refine_ls_structure_factor_coef Fsqd
_refine_ls_weighting_details 'w=1/[\s^2^(Fo^2^)+(0.0342P)^2^+0.4657P] where P=(Fo^2^+2Fc^2^)/3'
_refine_ls_weighting_scheme calc
_refine_ls_wR_factor_gt 0.0663
_refine_ls_wR_factor_ref 0.0670
_reflns_Friedel_coverage 0.752
_reflns_Friedel_fraction_full 0.999
_reflns_Friedel_fraction_max 0.992
_reflns_number_gt 4322
_reflns_number_total 4421
_reflns_threshold_expression 'I > 2\s(I)'
_cod_data_source_file d5dt01900a2.cif
_cod_data_source_block 25wdb01
_cod_depositor_comments
;
The following automatic conversions were performed:

data item '_diffrn_radiation_probe' value 'X-ray' was changed to
'x-ray' in accordance with the
/home/data/users/saulius/crontab/automatic-downloads/rss-feeds/RSC/lib/dictionaries/cif_core.dic
dictionary named 'cif_core.dic' version 2.4.2 last updated on
2011-04-26.

Automatic conversion script
Id: cif_fix_values 8170 2020-07-09 18:12:32Z antanas 

 Adding full bibliography for 7719853--7719858.cif.
;
_cod_database_code 7719854
_shelx_shelxl_version_number 2019/3
_shelx_space_group_comment
;
The symmetry employed for this shelxl refinement is uniquely defined
by the following loop, which should always be used as a source of
symmetry information in preference to the above space-group names.
They are only intended as comments.
;
_shelx_estimated_absorpt_t_max 0.921
_shelx_estimated_absorpt_t_min 0.872
_olex2_refinement_description
;
1. Fixed Uiso
 At 1.2 times of:
  All C(H) groups, All N(H) groups
 At 1.5 times of:
  All C(H,H,H) groups
2.a Aromatic/amide H refined with riding coordinates:
 C2(H2A), C3(H3), C4(H4), C7(H7), C10(H10), C11(H11), C13(H13), C14(H14),
 C18(H18), C21(H21), C22(H22), C24(H24), C25(H25)
2.b Idealised Me refined as rotating group:
 C15(H15A,H15B,H15C), C16(H16A,H16B,H16C), C26(H26A,H26B,H26C), C27(H27A,H27B,
 H27C)
;
_olex2_submission_special_instructions 'No special instructions were received'

loop_
_space_group_symop_operation_xyz
'x, y, z'
'-x+1/2, -y, z+1/2'
'-x, y+1/2, -z+1/2'
'x+1/2, -y+1/2, -z'

loop_
_atom_site_label
_atom_site_type_symbol
_atom_site_fract_x
_atom_site_fract_y
_atom_site_fract_z
_atom_site_U_iso_or_equiv
_atom_site_adp_type
_atom_site_occupancy
_atom_site_site_symmetry_order
_atom_site_calc_flag
_atom_site_refinement_flags_posn
_atom_site_refinement_flags_adp
_atom_site_refinement_flags_occupancy
_atom_site_disorder_assembly
_atom_site_disorder_group
N1 N 0.38098(14) 0.45876(12) 0.66875(6) 0.0194(3) Uani 1 1 d . . . . .
N2 N 0.45404(14) 0.28498(12) 0.58241(7) 0.0194(3) Uani 1 1 d . . . . .
H2 H 0.480(2) 0.2697(19) 0.6223(10) 0.023 Uiso 1 1 d . U . . .
N3 N 0.47293(14) 0.20042(13) 0.53569(6) 0.0195(3) Uani 1 1 d . . . . .
N4 N 0.36003(15) -0.06050(14) 0.26576(7) 0.0261(3) Uani 1 1 d . . . . .
N5 N 0.41896(14) 0.59306(12) 0.82443(6) 0.0204(3) Uani 1 1 d . . . . .
N6 N 0.42489(14) 0.52445(13) 0.87876(7) 0.0201(3) Uani 1 1 d . . . . .
H6 H 0.450(2) 0.5622(19) 0.9147(10) 0.024 Uiso 1 1 d . U . . .
N7 N 0.40929(16) 0.04357(13) 1.06557(7) 0.0253(3) Uani 1 1 d . . . . .
C1 C 0.36601(16) 0.54902(15) 0.71197(8) 0.0195(3) Uani 1 1 d . . . . .
C2 C 0.33180(16) 0.66951(15) 0.69507(8) 0.0218(3) Uani 1 1 d . . . . .
H2A H 0.324564 0.732067 0.726626 0.026 Uiso 1 1 calc R U . . .
C3 C 0.30853(17) 0.69600(15) 0.63104(8) 0.0221(3) Uani 1 1 d . . . . .
H3 H 0.283942 0.777029 0.618352 0.027 Uiso 1 1 calc R U . . .
C4 C 0.32145(16) 0.60345(15) 0.58587(8) 0.0205(3) Uani 1 1 d . . . . .
H4 H 0.304496 0.619059 0.541962 0.025 Uiso 1 1 calc R U . . .
C5 C 0.35998(15) 0.48701(15) 0.60681(8) 0.0186(3) Uani 1 1 d . . . . .
C6 C 0.38471(16) 0.38442(14) 0.56230(8) 0.0187(3) Uani 1 1 d . . . . .
C7 C 0.35467(16) 0.36395(14) 0.49870(8) 0.0189(3) Uani 1 1 d . . . . .
H7 H 0.306004 0.416690 0.470710 0.023 Uiso 1 1 calc R U . . .
C8 C 0.41171(15) 0.24802(15) 0.48422(7) 0.0180(3) Uani 1 1 d . . . . .
C9 C 0.40617(16) 0.17624(14) 0.42447(7) 0.0181(3) Uani 1 1 d . . . . .
C10 C 0.29543(17) 0.18661(15) 0.38352(8) 0.0208(3) Uani 1 1 d . . . . .
H10 H 0.229002 0.247902 0.391669 0.025 Uiso 1 1 calc R U . . .
C11 C 0.28009(17) 0.10943(15) 0.33116(8) 0.0212(3) Uani 1 1 d . . . . .
H11 H 0.202499 0.117646 0.304739 0.025 Uiso 1 1 calc R U . . .
C12 C 0.37754(17) 0.01926(15) 0.31656(7) 0.0202(3) Uani 1 1 d . . . . .
C13 C 0.49270(17) 0.01379(15) 0.35608(8) 0.0215(3) Uani 1 1 d . . . . .
H13 H 0.562818 -0.043113 0.346428 0.026 Uiso 1 1 calc R U . . .
C14 C 0.50534(16) 0.09020(16) 0.40890(8) 0.0203(3) Uani 1 1 d . . . . .
H14 H 0.583519 0.083632 0.435056 0.024 Uiso 1 1 calc R U . . .
C15 C 0.23048(19) -0.06532(17) 0.23385(8) 0.0280(4) Uani 1 1 d . . . . .
H15A H 0.158724 -0.077447 0.265524 0.042 Uiso 1 1 calc R U . . .
H15B H 0.229867 -0.133977 0.203446 0.042 Uiso 1 1 calc R U . . .
H15C H 0.215010 0.012193 0.210964 0.042 Uiso 1 1 calc R U . . .
C16 C 0.4553(2) -0.15995(18) 0.25575(9) 0.0321(4) Uani 1 1 d . . . . .
H16A H 0.545647 -0.125679 0.248269 0.048 Uiso 1 1 calc R U . . .
H16B H 0.427446 -0.208574 0.218570 0.048 Uiso 1 1 calc R U . . .
H16C H 0.457341 -0.212942 0.293635 0.048 Uiso 1 1 calc R U . . .
C17 C 0.38494(15) 0.51176(14) 0.77919(8) 0.0188(3) Uani 1 1 d . . . . .
C18 C 0.37026(17) 0.39233(15) 0.80436(8) 0.0212(3) Uani 1 1 d . . . . .
H18 H 0.347192 0.319372 0.781760 0.025 Uiso 1 1 calc R U . . .
C19 C 0.39648(16) 0.40354(14) 0.86892(8) 0.0198(3) Uani 1 1 d . . . . .
C20 C 0.39670(16) 0.31362(14) 0.92095(8) 0.0195(3) Uani 1 1 d . . . . .
C21 C 0.46790(17) 0.33336(15) 0.97778(8) 0.0214(3) Uani 1 1 d . . . . .
H21 H 0.515404 0.408676 0.983496 0.026 Uiso 1 1 calc R U . . .
C22 C 0.47086(17) 0.24605(16) 1.02580(8) 0.0215(3) Uani 1 1 d . . . . .
H22 H 0.519449 0.262758 1.063964 0.026 Uiso 1 1 calc R U . . .
C23 C 0.40301(17) 0.13277(15) 1.01904(8) 0.0204(3) Uani 1 1 d . . . . .
C24 C 0.32829(17) 0.11410(16) 0.96228(8) 0.0220(3) Uani 1 1 d . . . . .
H24 H 0.278563 0.039924 0.956790 0.026 Uiso 1 1 calc R U . . .
C25 C 0.32666(17) 0.20225(15) 0.91472(8) 0.0219(3) Uani 1 1 d . . . . .
H25 H 0.276684 0.186860 0.876808 0.026 Uiso 1 1 calc R U . . .
C26 C 0.4979(2) 0.05689(18) 1.11991(9) 0.0314(4) Uani 1 1 d . . . . .
H26A H 0.584457 0.091753 1.105951 0.047 Uiso 1 1 calc R U . . .
H26B H 0.513426 -0.024030 1.139380 0.047 Uiso 1 1 calc R U . . .
H26C H 0.456055 0.111977 1.151290 0.047 Uiso 1 1 calc R U . . .
C27 C 0.32796(18) -0.06685(16) 1.05999(9) 0.0263(4) Uani 1 1 d . . . . .
H27A H 0.231895 -0.044841 1.061865 0.039 Uiso 1 1 calc R U . . .
H27B H 0.349611 -0.123103 1.095148 0.039 Uiso 1 1 calc R U . . .
H27C H 0.347300 -0.107376 1.019179 0.039 Uiso 1 1 calc R U . . .

loop_
_atom_site_aniso_label
_atom_site_aniso_U_11
_atom_site_aniso_U_22
_atom_site_aniso_U_33
_atom_site_aniso_U_23
_atom_site_aniso_U_13
_atom_site_aniso_U_12
N1 0.0176(6) 0.0214(6) 0.0193(6) -0.0013(5) -0.0004(5) 0.0004(5)
N2 0.0223(7) 0.0201(7) 0.0158(6) -0.0007(5) -0.0018(5) 0.0018(5)
N3 0.0211(6) 0.0213(7) 0.0160(6) -0.0015(5) -0.0006(5) 0.0013(5)
N4 0.0241(7) 0.0316(8) 0.0225(7) -0.0067(6) -0.0031(6) 0.0031(6)
N5 0.0222(7) 0.0208(6) 0.0182(6) -0.0006(5) 0.0004(6) 0.0010(5)
N6 0.0229(7) 0.0185(6) 0.0188(7) -0.0025(5) -0.0006(6) -0.0008(5)
N7 0.0297(7) 0.0241(7) 0.0221(7) 0.0008(6) -0.0019(6) -0.0056(6)
C1 0.0157(7) 0.0222(8) 0.0207(8) -0.0017(6) 0.0003(6) -0.0008(6)
C2 0.0210(8) 0.0206(7) 0.0237(8) -0.0040(7) 0.0001(7) -0.0001(6)
C3 0.0203(8) 0.0195(7) 0.0266(8) 0.0017(7) -0.0003(7) -0.0001(6)
C4 0.0166(7) 0.0244(8) 0.0205(8) 0.0007(6) -0.0003(6) -0.0008(6)
C5 0.0134(7) 0.0226(8) 0.0197(8) -0.0011(6) 0.0004(6) -0.0005(6)
C6 0.0147(7) 0.0206(7) 0.0208(8) 0.0006(6) 0.0014(6) -0.0006(6)
C7 0.0169(7) 0.0207(8) 0.0191(7) 0.0009(6) -0.0001(6) 0.0018(6)
C8 0.0145(7) 0.0209(7) 0.0185(8) 0.0016(6) 0.0011(6) -0.0001(6)
C9 0.0193(7) 0.0189(7) 0.0162(7) 0.0017(6) 0.0021(6) -0.0016(6)
C10 0.0195(8) 0.0210(7) 0.0218(8) 0.0032(6) 0.0007(6) 0.0042(6)
C11 0.0189(7) 0.0258(8) 0.0189(7) 0.0043(6) -0.0032(6) 0.0019(6)
C12 0.0215(8) 0.0227(7) 0.0164(7) 0.0024(6) 0.0018(6) -0.0010(6)
C13 0.0189(8) 0.0243(8) 0.0213(8) 0.0000(6) 0.0000(7) 0.0040(7)
C14 0.0159(7) 0.0264(8) 0.0186(8) 0.0021(6) -0.0023(6) 0.0018(6)
C15 0.0310(9) 0.0304(9) 0.0225(8) -0.0017(7) -0.0055(7) -0.0023(7)
C16 0.0439(11) 0.0298(9) 0.0226(9) -0.0061(7) -0.0053(8) 0.0103(8)
C17 0.0164(7) 0.0209(7) 0.0190(8) -0.0024(6) -0.0001(6) 0.0011(6)
C18 0.0222(8) 0.0199(7) 0.0215(8) -0.0034(6) -0.0006(7) -0.0001(6)
C19 0.0170(7) 0.0197(7) 0.0226(8) -0.0032(6) 0.0017(6) 0.0000(6)
C20 0.0198(8) 0.0200(7) 0.0186(7) -0.0020(6) 0.0020(6) 0.0019(6)
C21 0.0208(7) 0.0205(8) 0.0228(8) -0.0049(6) 0.0023(7) -0.0030(6)
C22 0.0217(8) 0.0252(8) 0.0178(7) -0.0044(7) 0.0005(6) -0.0017(7)
C23 0.0200(8) 0.0216(8) 0.0197(8) -0.0026(6) 0.0046(6) 0.0006(6)
C24 0.0196(7) 0.0210(8) 0.0254(8) -0.0036(6) 0.0016(7) -0.0037(6)
C25 0.0197(8) 0.0248(8) 0.0210(8) -0.0036(6) -0.0001(6) -0.0015(6)
C26 0.0379(10) 0.0313(9) 0.0248(9) 0.0047(7) -0.0069(8) -0.0074(8)
C27 0.0268(9) 0.0222(8) 0.0299(9) 0.0029(7) 0.0024(7) -0.0024(7)

loop_
_atom_type_symbol
_atom_type_description
_atom_type_scat_dispersion_real
_atom_type_scat_dispersion_imag
_atom_type_scat_source
C C 0.0181 0.0091 'International Tables Vol C Tables 4.2.6.8 and 6.1.1.4'
H H 0.0000 0.0000 'International Tables Vol C Tables 4.2.6.8 and 6.1.1.4'
N N 0.0311 0.0180 'International Tables Vol C Tables 4.2.6.8 and 6.1.1.4'

loop_
_exptl_crystal_face_index_h
_exptl_crystal_face_index_k
_exptl_crystal_face_index_l
_exptl_crystal_face_perp_dist
-1.00 1.00 0.00 0.1350
-1.00 1.00 -1.00 0.1510
-1.00 -1.00 -1.00 0.1440
-1.00 -1.00 0.00 0.1430
-1.00 -1.00 1.00 0.1290
-1.00 0.00 0.00 0.1340
-1.00 0.00 1.00 0.1090
0.00 1.00 1.00 0.1070
0.00 -1.00 -1.00 0.1240
0.00 1.00 0.00 0.1200
0.00 -1.00 0.00 0.0940
0.00 1.00 -1.00 0.1250
0.00 0.00 1.00 0.0610
0.00 0.00 -1.00 0.1290
1.00 -1.00 0.00 0.0570
1.00 -1.00 1.00 0.0610
1.00 1.00 1.00 0.0530
1.00 1.00 0.00 0.0700
1.00 1.00 -1.00 0.0800
1.00 0.00 0.00 0.0430
1.00 0.00 -1.00 0.0740

loop_
_geom_angle_atom_site_label_1
_geom_angle_atom_site_label_2
_geom_angle_atom_site_label_3
_geom_angle
_geom_angle_site_symmetry_1
_geom_angle_site_symmetry_3
_geom_angle_publ_flag
C1 N1 C5 117.77(14) . . ?
N3 N2 H2 121.0(13) . . ?
C6 N2 H2 126.0(13) . . ?
C6 N2 N3 112.78(13) . . ?
C8 N3 N2 104.96(13) . . ?
C12 N4 C15 119.30(14) . . ?
C12 N4 C16 119.77(14) . . ?
C15 N4 C16 118.86(15) . . ?
C17 N5 N6 104.03(13) . . ?
N5 N6 H6 117.8(13) . . ?
C19 N6 N5 113.11(14) . . ?
C19 N6 H6 129.0(13) . . ?
C23 N7 C26 121.05(14) . . ?
C23 N7 C27 120.02(14) . . ?
C26 N7 C27 118.93(14) . . ?
N1 C1 C2 122.63(15) . . ?
N1 C1 C17 115.43(14) . . ?
C2 C1 C17 121.93(14) . . ?
C1 C2 H2A 120.7 . . ?
C3 C2 C1 118.56(15) . . ?
C3 C2 H2A 120.7 . . ?
C2 C3 H3 120.2 . . ?
C4 C3 C2 119.57(15) . . ?
C4 C3 H3 120.2 . . ?
C3 C4 H4 121.0 . . ?
C3 C4 C5 117.93(15) . . ?
C5 C4 H4 121.0 . . ?
N1 C5 C4 123.49(15) . . ?
N1 C5 C6 114.30(14) . . ?
C4 C5 C6 122.20(15) . . ?
N2 C6 C5 119.51(14) . . ?
N2 C6 C7 106.39(14) . . ?
C7 C6 C5 134.08(15) . . ?
C6 C7 H7 127.3 . . ?
C6 C7 C8 105.33(14) . . ?
C8 C7 H7 127.3 . . ?
N3 C8 C7 110.55(14) . . ?
N3 C8 C9 119.73(14) . . ?
C7 C8 C9 129.65(14) . . ?
C10 C9 C8 120.53(15) . . ?
C14 C9 C8 121.77(14) . . ?
C14 C9 C10 117.55(15) . . ?
C9 C10 H10 119.2 . . ?
C11 C10 C9 121.51(15) . . ?
C11 C10 H10 119.2 . . ?
C10 C11 H11 119.5 . . ?
C10 C11 C12 121.09(15) . . ?
C12 C11 H11 119.5 . . ?
N4 C12 C11 121.12(15) . . ?
N4 C12 C13 121.81(15) . . ?
C11 C12 C13 117.07(15) . . ?
C12 C13 H13 119.5 . . ?
C14 C13 C12 121.05(15) . . ?
C14 C13 H13 119.5 . . ?
C9 C14 H14 119.2 . . ?
C13 C14 C9 121.58(15) . . ?
C13 C14 H14 119.2 . . ?
N4 C15 H15A 109.5 . . ?
N4 C15 H15B 109.5 . . ?
N4 C15 H15C 109.5 . . ?
H15A C15 H15B 109.5 . . ?
H15A C15 H15C 109.5 . . ?
H15B C15 H15C 109.5 . . ?
N4 C16 H16A 109.5 . . ?
N4 C16 H16B 109.5 . . ?
N4 C16 H16C 109.5 . . ?
H16A C16 H16B 109.5 . . ?
H16A C16 H16C 109.5 . . ?
H16B C16 H16C 109.5 . . ?
N5 C17 C1 121.78(14) . . ?
N5 C17 C18 111.60(14) . . ?
C18 C17 C1 126.62(14) . . ?
C17 C18 H18 127.3 . . ?
C19 C18 C17 105.44(14) . . ?
C19 C18 H18 127.3 . . ?
N6 C19 C18 105.81(15) . . ?
N6 C19 C20 122.08(15) . . ?
C18 C19 C20 132.10(15) . . ?
C21 C20 C19 122.17(14) . . ?
C25 C20 C19 120.40(14) . . ?
C25 C20 C21 117.42(15) . . ?
C20 C21 H21 119.2 . . ?
C22 C21 C20 121.65(15) . . ?
C22 C21 H21 119.2 . . ?
C21 C22 H22 119.5 . . ?
C21 C22 C23 121.03(15) . . ?
C23 C22 H22 119.5 . . ?
N7 C23 C22 121.46(15) . . ?
N7 C23 C24 121.24(14) . . ?
C22 C23 C24 117.29(15) . . ?
C23 C24 H24 119.6 . . ?
C25 C24 C23 120.88(15) . . ?
C25 C24 H24 119.6 . . ?
C20 C25 H25 119.2 . . ?
C24 C25 C20 121.68(15) . . ?
C24 C25 H25 119.2 . . ?
N7 C26 H26A 109.5 . . ?
N7 C26 H26B 109.5 . . ?
N7 C26 H26C 109.5 . . ?
H26A C26 H26B 109.5 . . ?
H26A C26 H26C 109.5 . . ?
H26B C26 H26C 109.5 . . ?
N7 C27 H27A 109.5 . . ?
N7 C27 H27B 109.5 . . ?
N7 C27 H27C 109.5 . . ?
H27A C27 H27B 109.5 . . ?
H27A C27 H27C 109.5 . . ?
H27B C27 H27C 109.5 . . ?

loop_
_geom_bond_atom_site_label_1
_geom_bond_atom_site_label_2
_geom_bond_distance
_geom_bond_site_symmetry_2
_geom_bond_publ_flag
N1 C1 1.342(2) . ?
N1 C5 1.349(2) . ?
N2 H2 0.89(2) . ?
N2 N3 1.3542(19) . ?
N2 C6 1.346(2) . ?
N3 C8 1.340(2) . ?
N4 C12 1.382(2) . ?
N4 C15 1.445(2) . ?
N4 C16 1.448(2) . ?
N5 N6 1.3610(19) . ?
N5 C17 1.337(2) . ?
N6 H6 0.89(2) . ?
N6 C19 1.357(2) . ?
N7 C23 1.375(2) . ?
N7 C26 1.443(2) . ?
N7 C27 1.448(2) . ?
C1 C2 1.396(2) . ?
C1 C17 1.477(2) . ?
C2 H2A 0.9500 . ?
C2 C3 1.391(2) . ?
C3 H3 0.9500 . ?
C3 C4 1.385(2) . ?
C4 H4 0.9500 . ?
C4 C5 1.390(2) . ?
C5 C6 1.472(2) . ?
C6 C7 1.383(2) . ?
C7 H7 0.9500 . ?
C7 C8 1.411(2) . ?
C8 C9 1.475(2) . ?
C9 C10 1.395(2) . ?
C9 C14 1.392(2) . ?
C10 H10 0.9500 . ?
C10 C11 1.388(2) . ?
C11 H11 0.9500 . ?
C11 C12 1.407(2) . ?
C12 C13 1.409(2) . ?
C13 H13 0.9500 . ?
C13 C14 1.388(2) . ?
C14 H14 0.9500 . ?
C15 H15A 0.9800 . ?
C15 H15B 0.9800 . ?
C15 H15C 0.9800 . ?
C16 H16A 0.9800 . ?
C16 H16B 0.9800 . ?
C16 H16C 0.9800 . ?
C17 C18 1.406(2) . ?
C18 H18 0.9500 . ?
C18 C19 1.382(2) . ?
C19 C20 1.463(2) . ?
C20 C21 1.399(2) . ?
C20 C25 1.399(2) . ?
C21 H21 0.9500 . ?
C21 C22 1.382(2) . ?
C22 H22 0.9500 . ?
C22 C23 1.407(2) . ?
C23 C24 1.414(2) . ?
C24 H24 0.9500 . ?
C24 C25 1.381(2) . ?
C25 H25 0.9500 . ?
C26 H26A 0.9800 . ?
C26 H26B 0.9800 . ?
C26 H26C 0.9800 . ?
C27 H27A 0.9800 . ?
C27 H27B 0.9800 . ?
C27 H27C 0.9800 . ?

loop_
_geom_hbond_atom_site_label_D
_geom_hbond_atom_site_label_H
_geom_hbond_atom_site_label_A
_geom_hbond_distance_DH
_geom_hbond_distance_HA
_geom_hbond_distance_DA
_geom_hbond_angle_DHA
_geom_hbond_site_symmetry_A
_geom_hbond_publ_flag
N2 H2 N5 0.89(2) 2.43(2) 3.1175(19) 134.0(17) 3_646 yes
N6 H6 N2 0.89(2) 2.60(2) 3.1753(19) 123.3(16) 3_656 yes
N6 H6 N3 0.89(2) 1.98(2) 2.806(2) 154.1(18) 3_656 yes

loop_
_geom_torsion_atom_site_label_1
_geom_torsion_atom_site_label_2
_geom_torsion_atom_site_label_3
_geom_torsion_atom_site_label_4
_geom_torsion
_geom_torsion_site_symmetry_1
_geom_torsion_site_symmetry_2
_geom_torsion_site_symmetry_3
_geom_torsion_site_symmetry_4
_geom_torsion_publ_flag
N1 C1 C2 C3 1.9(2) . . . . ?
N1 C1 C17 N5 156.74(15) . . . . ?
N1 C1 C17 C18 -23.6(2) . . . . ?
N1 C5 C6 N2 -15.6(2) . . . . ?
N1 C5 C6 C7 166.53(17) . . . . ?
N2 N3 C8 C7 0.40(18) . . . . ?
N2 N3 C8 C9 -176.79(13) . . . . ?
N2 C6 C7 C8 -0.36(17) . . . . ?
N3 N2 C6 C5 -177.78(13) . . . . ?
N3 N2 C6 C7 0.64(18) . . . . ?
N3 C8 C9 C10 147.12(16) . . . . ?
N3 C8 C9 C14 -28.4(2) . . . . ?
N4 C12 C13 C14 -176.55(15) . . . . ?
N5 N6 C19 C18 -0.07(18) . . . . ?
N5 N6 C19 C20 -179.78(14) . . . . ?
N5 C17 C18 C19 0.39(19) . . . . ?
N6 N5 C17 C1 179.31(14) . . . . ?
N6 N5 C17 C18 -0.42(18) . . . . ?
N6 C19 C20 C21 -22.2(2) . . . . ?
N6 C19 C20 C25 159.10(15) . . . . ?
N7 C23 C24 C25 -177.53(15) . . . . ?
C1 N1 C5 C4 -1.2(2) . . . . ?
C1 N1 C5 C6 177.26(13) . . . . ?
C1 C2 C3 C4 -0.8(2) . . . . ?
C1 C17 C18 C19 -179.32(15) . . . . ?
C2 C1 C17 N5 -24.7(2) . . . . ?
C2 C1 C17 C18 155.01(16) . . . . ?
C2 C3 C4 C5 -1.1(2) . . . . ?
C3 C4 C5 N1 2.3(2) . . . . ?
C3 C4 C5 C6 -176.15(14) . . . . ?
C4 C5 C6 N2 162.96(15) . . . . ?
C4 C5 C6 C7 -14.9(3) . . . . ?
C5 N1 C1 C2 -0.9(2) . . . . ?
C5 N1 C1 C17 177.68(14) . . . . ?
C5 C6 C7 C8 177.74(16) . . . . ?
C6 N2 N3 C8 -0.65(17) . . . . ?
C6 C7 C8 N3 -0.03(18) . . . . ?
C6 C7 C8 C9 176.80(15) . . . . ?
C7 C8 C9 C10 -29.5(2) . . . . ?
C7 C8 C9 C14 154.97(16) . . . . ?
C8 C9 C10 C11 -172.09(15) . . . . ?
C8 C9 C14 C13 173.19(15) . . . . ?
C9 C10 C11 C12 -1.4(2) . . . . ?
C10 C9 C14 C13 -2.5(2) . . . . ?
C10 C11 C12 N4 177.69(15) . . . . ?
C10 C11 C12 C13 -2.0(2) . . . . ?
C11 C12 C13 C14 3.2(2) . . . . ?
C12 C13 C14 C9 -0.9(3) . . . . ?
C14 C9 C10 C11 3.7(2) . . . . ?
C15 N4 C12 C11 -10.4(2) . . . . ?
C15 N4 C12 C13 169.25(16) . . . . ?
C16 N4 C12 C11 -173.92(16) . . . . ?
C16 N4 C12 C13 5.8(2) . . . . ?
C17 N5 N6 C19 0.30(17) . . . . ?
C17 C1 C2 C3 -176.57(15) . . . . ?
C17 C18 C19 N6 -0.18(18) . . . . ?
C17 C18 C19 C20 179.49(16) . . . . ?
C18 C19 C20 C21 158.17(18) . . . . ?
C18 C19 C20 C25 -20.5(3) . . . . ?
C19 C20 C21 C22 -177.92(15) . . . . ?
C19 C20 C25 C24 178.09(15) . . . . ?
C20 C21 C22 C23 0.6(2) . . . . ?
C21 C20 C25 C24 -0.7(2) . . . . ?
C21 C22 C23 N7 177.66(15) . . . . ?
C21 C22 C23 C24 -2.1(2) . . . . ?
C22 C23 C24 C25 2.3(2) . . . . ?
C23 C24 C25 C20 -0.9(2) . . . . ?
C25 C20 C21 C22 0.8(2) . . . . ?
C26 N7 C23 C22 -7.1(2) . . . . ?
C26 N7 C23 C24 172.73(17) . . . . ?
C27 N7 C23 C22 174.02(15) . . . . ?
C27 N7 C23 C24 -6.2(2) . . . . ?
